data_1561855
loop_
_publ_author_name
'Hasegawa, Ryo'
'Okabe, Momoko'
'Asaka, Toru'
'Ishizawa, Nobuo'
'Fukuda, Koichiro'

_publ_section_title
;
 Structure and ionic conductivity of well-aligned polycrystalline sodium
 titanogallate grown by reactive diffusion
;
_journal_name_full 'Journal of Solid State Chemistry'
_journal_page_first 252
_journal_page_last 259
_journal_paper_doi 10.1016/j.jssc.2015.06.005
_journal_volume 229
_journal_year 2015
_chemical_absolute_configuration .
_chemical_formula_moiety 'Ga4.369 Na0.85 O8 Ti0.511'
_chemical_formula_sum 'Ga4.369 Na0.85 O8 Ti0.511'
_chemical_formula_weight 476.6
_space_group_IT_number 12
_space_group_name_Hall '-C 2y'
_space_group_name_H-M_alt 'C 1 2/m 1'
_symmetry_cell_setting monoclinic
_symmetry_Int_Tables_number 12
_symmetry_space_group_name_Hall '-C 2y'
_symmetry_space_group_name_H-M 'C 1 2/m 1'
_cell_angle_alpha 90
_cell_angle_beta 122.566(1)
_cell_angle_gamma 90
_cell_formula_units_Z 2
_cell_length_a 12.3463(3)
_cell_length_b 2.9855(1)
_cell_length_c 9.4088(2)
_cell_measurement_temperature 293
_cell_volume 292.279(14)
_diffrn_ambient_temperature 293
_diffrn_measured_fraction_theta_full 1
_diffrn_measured_fraction_theta_max 1
_diffrn_measurement_device_type 'Bruker APEXII CCD'
_diffrn_radiation_source 'X-ray tube'
_diffrn_radiation_type 'Mo K\a'
_diffrn_radiation_wavelength 0.71073
_diffrn_reflns_av_R_equivalents 0.0193
_diffrn_reflns_av_unetI/netI 0.0117
_diffrn_reflns_limit_h_max 15
_diffrn_reflns_limit_h_min -16
_diffrn_reflns_limit_k_max 4
_diffrn_reflns_limit_k_min -4
_diffrn_reflns_limit_l_max 13
_diffrn_reflns_limit_l_min -13
_diffrn_reflns_number 5969
_diffrn_reflns_theta_full 30.03
_diffrn_reflns_theta_max 30.03
_diffrn_reflns_theta_min 2.57
_exptl_absorpt_coefficient_mu 20.627
_exptl_absorpt_correction_T_max 0.921
_exptl_absorpt_correction_T_min 0.781
_exptl_absorpt_correction_type multi-scan
_exptl_absorpt_process_details '(SADABS; Sheldrick: 1996)'
_exptl_crystal_colour colourless
_exptl_crystal_density_diffrn 5.416
_exptl_crystal_F_000 440
_exptl_crystal_size_max 0.046
_exptl_crystal_size_mid 0.010
_exptl_crystal_size_min 0.004
_refine_diff_density_max 0.56
_refine_diff_density_min -0.66
_refine_ls_extinction_coef 130(30)
_refine_ls_extinction_method 'B-C type 1 Gaussian isotropic (Becker & Coppens, 1974)'
_refine_ls_goodness_of_fit_gt 1.97
_refine_ls_goodness_of_fit_ref 1.86
_refine_ls_number_constraints 7
_refine_ls_number_parameters 57
_refine_ls_number_reflns 503
_refine_ls_number_restraints 0
_refine_ls_R_factor_all 0.0248
_refine_ls_R_factor_gt 0.0205
_refine_ls_shift/su_max 0.0171
_refine_ls_shift/su_mean 0.0040
_refine_ls_structure_factor_coef F
_refine_ls_weighting_details w=1/(\s^2^(F)+0.0001F^2^)
_refine_ls_weighting_scheme sigma
_refine_ls_wR_factor_gt 0.0282
_refine_ls_wR_factor_ref 0.0287
_reflns_number_gt 440
_reflns_number_total 503
_reflns_threshold_expression I>3\s(I)
_cod_data_source_file JSSC-2015-229-252.CIF
_cod_data_source_block I
_cod_original_sg_symbol_H-M 'C 2/m'
_cod_database_code 1561855

loop_
_space_group_symop_id
_space_group_symop_operation_xyz
1 x,y,z
2 -x,y,-z
3 -x,-y,-z
4 x,-y,z
5 x+1/2,y+1/2,z
6 -x+1/2,y+1/2,-z
7 -x+1/2,-y+1/2,-z
8 x+1/2,-y+1/2,z

loop_
_atom_site_label
_atom_site_type_symbol
_atom_site_fract_x
_atom_site_fract_y
_atom_site_fract_z
_atom_site_adp_type
_atom_site_U_iso_or_equiv
_atom_site_site_symmetry_multiplicity
_atom_site_occupancy
_atom_site_calc_flag
_atom_site_refinement_flags
_atom_site_disorder_assembly
_atom_site_disorder_group
Na Na 0.2485(18) 0 0.026(3) Uani 0.074(4) 4 0.425(7) d . . .
Ga1 Ga 0.24368(4) 0 0.64253(5) Uani 0.0079(2) 4 1 d . . .
Ga2a Ga 0.47620(5) 0 0.30169(6) Uani 0.0097(2) 4 0.8796(17) d . . .
Ga2b Ga 0 0.5 0.5 Uiso 0.0028(12) 2 0.1204(17) d . . .
Ga3 Ga 0 0 0 Uani 0.0086(4) 2 0.489(8) d . . .
Ti3 Ti 0 0 0 Uani 0.0086(4) 2 0.511(8) d . . .
O1 O 0.1026(3) 0 0.6820(3) Uani 0.0111(12) 4 1 d . . .
O2 O 0.3507(2) 0 0.5355(3) Uani 0.0068(11) 4 1 d . . .
O3 O 0.1687(3) 0 0.2133(3) Uani 0.0082(11) 4 1 d . . .
O4 O 0.4443(3) 0 0.0851(3) Uani 0.0086(11) 4 1 d . . .

loop_
_atom_site_aniso_label
_atom_site_aniso_type_symbol
_atom_site_aniso_U_11
_atom_site_aniso_U_22
_atom_site_aniso_U_33
_atom_site_aniso_U_12
_atom_site_aniso_U_13
_atom_site_aniso_U_23
Na Na 0.048(4) 0.104(7) 0.094(6) 0 0.055(4) 0
Ga1 Ga 0.0100(3) 0.0065(3) 0.0090(3) 0 0.0063(2) 0
Ga2a Ga 0.0077(3) 0.0153(3) 0.0081(3) 0 0.0056(2) 0
Ga3 Ga 0.0112(5) 0.0071(5) 0.0068(4) 0 0.0044(3) 0
Ti3 Ti 0.0112(5) 0.0071(5) 0.0068(4) 0 0.0044(3) 0
O1 O 0.0116(13) 0.0099(15) 0.0155(14) 0 0.0097(11) 0
O2 O 0.0069(12) 0.0076(15) 0.0070(12) 0 0.0044(10) 0
O3 O 0.0109(13) 0.0058(15) 0.0082(12) 0 0.0053(11) 0
O4 O 0.0091(13) 0.0114(15) 0.0060(12) 0 0.0046(10) 0

loop_
_atom_type_symbol
_atom_type_scat_dispersion_real
_atom_type_scat_dispersion_imag
_atom_type_scat_source
Ga 0.2307 1.6083 'International Tables Vol C tables 4.2.6.8 and 6.1.1.1'
Na 0.0362 0.0249 'International Tables Vol C tables 4.2.6.8 and 6.1.1.1'
O 0.0106 0.0060 'International Tables Vol C tables 4.2.6.8 and 6.1.1.1'
Ti 0.2776 0.4457 'International Tables Vol C tables 4.2.6.8 and 6.1.1.1'

loop_
_geom_angle_atom_site_label_1
_geom_angle_atom_site_label_2
_geom_angle_atom_site_label_3
_geom_angle_site_symmetry_1
_geom_angle_site_symmetry_2
_geom_angle_site_symmetry_3
_geom_angle
O1 Na O1 1_554 . 6_546 146.7(4)
O1 Na O1 1_554 . 6_556 146.7(4)
O1 Na O3 1_554 . . 126.5(9)
O1 Na O4 1_554 . . 103.6(12)
O1 Na O4 1_554 . 6_545 68.6(4)
O1 Na O4 1_554 . 6_555 68.6(4)
O1 Na O1 6_546 . 6_556 65.0(5)
O1 Na O3 6_546 . . 66.2(7)
O1 Na O4 6_546 . . 72.1(5)
O1 Na O4 6_546 . 6_545 93.9(6)
O1 Na O4 6_546 . 6_555 135.0(13)
O1 Na O3 6_556 . . 66.2(7)
O1 Na O4 6_556 . . 72.1(5)
O1 Na O4 6_556 . 6_545 135.0(13)
O1 Na O4 6_556 . 6_555 93.9(6)
O3 Na O4 . . . 129.9(10)
O3 Na O4 . . 6_545 69.0(8)
O3 Na O4 . . 6_555 69.0(8)
O4 Na O4 . . 6_545 141.4(6)
O4 Na O4 . . 6_555 141.4(6)
O4 Na O4 6_545 . 6_555 73.1(6)
O1 Ga1 O2 . . . 164.67(8)
O1 Ga1 O2 . . 6_546 89.01(10)
O1 Ga1 O2 . . 6_556 89.01(10)
O1 Ga1 O3 . . 6_546 94.96(13)
O1 Ga1 O3 . . 6_556 94.96(13)
O2 Ga1 O2 . . 6_546 80.41(10)
O2 Ga1 O2 . . 6_556 80.41(10)
O2 Ga1 O3 . . 6_546 94.61(13)
O2 Ga1 O3 . . 6_556 94.61(13)
O2 Ga1 O2 6_546 . 6_556 92.22(6)
O2 Ga1 O3 6_546 . 6_546 82.43(6)
O2 Ga1 O3 6_546 . 6_556 173.26(12)
O2 Ga1 O3 6_556 . 6_546 173.26(12)
O2 Ga1 O3 6_556 . 6_556 82.43(6)
O3 Ga1 O3 6_546 . 6_556 102.59(7)
O1 Ga2a O1 6_546 . 6_556 109.07(15)
O1 Ga2a O2 6_546 . 2_656 111.17(9)
O1 Ga2a O4 6_546 . . 106.47(10)
O1 Ga2a O2 6_556 . 2_656 111.17(9)
O1 Ga2a O4 6_556 . . 106.47(10)
O2 Ga2a O4 2_656 . . 112.26(15)
O1 Ga2b O1 . . 1_565 90.34(6)
O1 Ga2b O1 . . 2_556 89.66(6)
O1 Ga2b O1 . . 2_566 180.0(5)
O1 Ga2b O2 . . 5_455 93.89(12)
O1 Ga2b O2 . . 6_556 86.11(12)
O1 Ga2b O1 1_565 . 2_556 180.0(5)
O1 Ga2b O1 1_565 . 2_566 89.66(6)
O1 Ga2b O2 1_565 . 5_455 93.89(12)
O1 Ga2b O2 1_565 . 6_556 86.11(12)
O1 Ga2b O1 2_556 . 2_566 90.34(6)
O1 Ga2b O2 2_556 . 5_455 86.11(12)
O1 Ga2b O2 2_556 . 6_556 93.89(12)
O1 Ga2b O2 2_566 . 5_455 86.11(12)
O1 Ga2b O2 2_566 . 6_556 93.89(12)
O2 Ga2b O2 5_455 . 6_556 180.0(5)
O3 Ga3 O3 . . 2_555 180.0(5)
O3 Ga3 O4 . . 5_445 89.71(10)
O3 Ga3 O4 . . 5_455 89.71(10)
O3 Ga3 O4 . . 6_545 90.29(10)
O3 Ga3 O4 . . 6_555 90.29(10)
O3 Ga3 O4 2_555 . 5_445 90.29(10)
O3 Ga3 O4 2_555 . 5_455 90.29(10)
O3 Ga3 O4 2_555 . 6_545 89.71(10)
O3 Ga3 O4 2_555 . 6_555 89.71(10)
O4 Ga3 O4 5_445 . 5_455 97.62(12)
O4 Ga3 O4 5_445 . 6_545 82.38(12)
O4 Ga3 O4 5_445 . 6_555 180.0(5)
O4 Ga3 O4 5_455 . 6_545 180.0(5)
O4 Ga3 O4 5_455 . 6_555 82.38(12)
O4 Ga3 O4 6_545 . 6_555 97.62(12)
O3 Ti3 O3 . . 2_555 180.0(5)
O3 Ti3 O4 . . 5_445 89.71(10)
O3 Ti3 O4 . . 5_455 89.71(10)
O3 Ti3 O4 . . 6_545 90.29(10)
O3 Ti3 O4 . . 6_555 90.29(10)
O3 Ti3 O4 2_555 . 5_445 90.29(10)
O3 Ti3 O4 2_555 . 5_455 90.29(10)
O3 Ti3 O4 2_555 . 6_545 89.71(10)
O3 Ti3 O4 2_555 . 6_555 89.71(10)
O4 Ti3 O4 5_445 . 5_455 97.62(12)
O4 Ti3 O4 5_445 . 6_545 82.38(12)
O4 Ti3 O4 5_445 . 6_555 180.0(5)
O4 Ti3 O4 5_455 . 6_545 180.0(5)
O4 Ti3 O4 5_455 . 6_555 82.38(12)
O4 Ti3 O4 6_545 . 6_555 97.62(12)

loop_
_geom_bond_atom_site_label_1
_geom_bond_atom_site_label_2
_geom_bond_site_symmetry_1
_geom_bond_site_symmetry_2
_geom_bond_distance
Na O1 . 1_554 2.73(2)
Na O1 . 6_546 2.779(18)
Na O1 . 6_556 2.779(18)
Na O3 . . 2.43(3)
Na O4 . . 2.18(3)
Na O4 . 6_545 2.507(18)
Na O4 . 6_555 2.507(18)
Ga1 O1 . . 1.967(4)
Ga1 O2 . . 2.048(3)
Ga1 O2 . 6_546 2.0714(15)
Ga1 O2 . 6_556 2.0714(15)
Ga1 O3 . 6_546 1.9128(13)
Ga1 O3 . 6_556 1.9128(13)
Ga2a O1 . 6_546 1.833(2)
Ga2a O1 . 6_556 1.833(2)
Ga2a O2 . 2_656 1.8411(19)
Ga2a O4 . . 1.856(3)
Ga2b O1 . . 2.1048(15)
Ga2b O1 . 1_565 2.1048(15)
Ga2b O1 . 2_556 2.1048(15)
Ga2b O1 . 2_566 2.1048(15)
Ga2b O2 . 5_455 2.043(3)
Ga2b O2 . 6_556 2.043(3)
Ga3 O3 . . 1.966(2)
Ga3 O3 . 2_555 1.966(2)
Ga3 O4 . 5_445 1.984(3)
Ga3 O4 . 5_455 1.984(3)
Ga3 O4 . 6_545 1.984(3)
Ga3 O4 . 6_555 1.984(3)
Ti3 O3 . . 1.966(2)
Ti3 O3 . 2_555 1.966(2)
Ti3 O4 . 5_445 1.984(3)
Ti3 O4 . 5_455 1.984(3)
Ti3 O4 . 6_545 1.984(3)
Ti3 O4 . 6_555 1.984(3)

loop_
_jana_atom_site_adp_c_label
_jana_atom_site_adp_c_type_symbol
_jana_atom_site_adp_c_111
_jana_atom_site_adp_c_112
_jana_atom_site_adp_c_113
_jana_atom_site_adp_c_122
_jana_atom_site_adp_c_123
_jana_atom_site_adp_c_133
_jana_atom_site_adp_c_222
_jana_atom_site_adp_c_223
_jana_atom_site_adp_c_233
_jana_atom_site_adp_c_333
Na Na 0.002(4) 0 0.003(4) -0.14(6) 0 0.009(6) 0 -0.32(8) 0 0.017(12)
